data_7045119
loop_
_publ_author_name
'Trifonov, Alexander A.'
'Mahrova, Tatyana V.'
'Luconi, Lapo'
'Giambastiani, Giuliano'
'Lyubov, Dmitry M.'
'Cherkasov, Anton V.'
'Sorace, Lorenzo'
'Louyriac, Elisa'
'Maron, Laurent'
'Lyssenko, Konstantin A.'

_publ_section_title
;
 Steric control in the metal-ligand electron transfer of
 iminopyridine-ytterbocene complexes.
;
_journal_issue 5
_journal_name_full 'Dalton transactions (Cambridge, England : 2003)'
_journal_page_first 1566
_journal_page_last 1576
_journal_paper_doi 10.1039/c7dt04299j
_journal_volume 47
_journal_year 2018
_chemical_formula_moiety 'C42 H54 N2 O Yb, C7 H8'
_chemical_formula_sum 'C49 H62 N2 O Yb'
_chemical_formula_weight 868.04
_space_group_crystal_system monoclinic
_space_group_IT_number 14
_space_group_name_Hall '-P 2ybc'
_space_group_name_H-M_alt 'P 1 21/c 1'
_symmetry_space_group_name_Hall '-P 2ybc'
_symmetry_space_group_name_H-M 'P 1 21/c 1'
_atom_sites_solution_hydrogens mixed
_atom_sites_solution_primary dual
_atom_sites_solution_secondary difmap
_audit_creation_method SHELXL-2014/7
_audit_update_record
;
2017-05-29 deposited with the CCDC.
2017-12-21 downloaded from the CCDC.
;
_cell_angle_alpha 90
_cell_angle_beta 98.6090(10)
_cell_angle_gamma 90
_cell_formula_units_Z 4
_cell_length_a 12.0399(7)
_cell_length_b 14.7771(8)
_cell_length_c 24.3929(14)
_cell_measurement_reflns_used 8184
_cell_measurement_temperature 100(2)
_cell_measurement_theta_max 27.89
_cell_measurement_theta_min 2.20
_cell_volume 4291.0(4)
_computing_cell_refinement SAINT
_computing_data_collection SMART
_computing_data_reduction SAINT
_computing_molecular_graphics SHELXTL
_computing_publication_material SHELXTL
_computing_structure_refinement SHELXL-2014/7
_computing_structure_solution SHELXT-2014/4
_diffrn_ambient_temperature 100(2)
_diffrn_measured_fraction_theta_full 0.999
_diffrn_measured_fraction_theta_max 0.999
_diffrn_measurement_device_type 'Bruker Smart Apex (CCD)'
_diffrn_measurement_method '\w scans'
_diffrn_radiation_type MoK\a
_diffrn_radiation_wavelength 0.71073
_diffrn_reflns_av_R_equivalents 0.0561
_diffrn_reflns_av_unetI/netI 0.0489
_diffrn_reflns_Laue_measured_fraction_full 0.999
_diffrn_reflns_Laue_measured_fraction_max 0.999
_diffrn_reflns_limit_h_max 16
_diffrn_reflns_limit_h_min -16
_diffrn_reflns_limit_k_max 19
_diffrn_reflns_limit_k_min -19
_diffrn_reflns_limit_l_max 32
_diffrn_reflns_limit_l_min -32
_diffrn_reflns_number 44438
_diffrn_reflns_point_group_measured_fraction_full 0.999
_diffrn_reflns_point_group_measured_fraction_max 0.999
_diffrn_reflns_theta_full 25.242
_diffrn_reflns_theta_max 28.700
_diffrn_reflns_theta_min 2.180
_diffrn_source 'fine focus sealed tube'
_exptl_absorpt_coefficient_mu 2.216
_exptl_absorpt_correction_T_max 0.797
_exptl_absorpt_correction_T_min 0.611
_exptl_absorpt_correction_type multi-scan
_exptl_absorpt_process_details SADABS-2016/2
_exptl_crystal_colour dark_red
_exptl_crystal_density_diffrn 1.344
_exptl_crystal_description prism
_exptl_crystal_F_000 1792
_exptl_crystal_size_max 0.150
_exptl_crystal_size_mid 0.140
_exptl_crystal_size_min 0.130
_refine_diff_density_max 2.436
_refine_diff_density_min -0.812
_refine_diff_density_rms 0.119
_refine_ls_extinction_method none
_refine_ls_goodness_of_fit_ref 1.026
_refine_ls_hydrogen_treatment mixed
_refine_ls_matrix_type full
_refine_ls_number_parameters 496
_refine_ls_number_reflns 11078
_refine_ls_number_restraints 0
_refine_ls_restrained_S_all 1.026
_refine_ls_R_factor_all 0.0531
_refine_ls_R_factor_gt 0.0336
_refine_ls_shift/su_max 0.002
_refine_ls_shift/su_mean 0.000
_refine_ls_structure_factor_coef Fsqd
_refine_ls_weighting_details 'w=1/[\s^2^(Fo^2^)+(0.0380P)^2^+1.1680P] where P=(Fo^2^+2Fc^2^)/3'
_refine_ls_weighting_scheme calc
_refine_ls_wR_factor_gt 0.0727
_refine_ls_wR_factor_ref 0.0800
_reflns_Friedel_coverage 0.000
_reflns_number_gt 8534
_reflns_number_total 11078
_reflns_threshold_expression 'I > 2\s(I)'
_cod_data_source_file c7dt04299j2.cif
_cod_data_source_block ybcpncn
_cod_depositor_comments 'Adding full bibliography for 7045118--7045121.cif.'
_cod_database_code 7045119
_shelx_shelxl_version_number 2014/7
_shelx_space_group_comment
;
The symmetry employed for this shelxl refinement is uniquely defined
by the following loop, which should always be used as a source of
symmetry information in preference to the above space-group names.
They are only intended as comments.
;
_shelx_estimated_absorpt_t_min 0.732
_shelx_estimated_absorpt_t_max 0.762

loop_
_space_group_symop_operation_xyz
'x, y, z'
'-x, y+1/2, -z+1/2'
'-x, -y, -z'
'x, -y-1/2, z-1/2'

loop_
_atom_site_label
_atom_site_type_symbol
_atom_site_fract_x
_atom_site_fract_y
_atom_site_fract_z
_atom_site_U_iso_or_equiv
_atom_site_adp_type
_atom_site_occupancy
_atom_site_site_symmetry_order
_atom_site_calc_flag
_atom_site_refinement_flags_posn
_atom_site_refinement_flags_adp
Yb1 Yb 0.74131(2) 0.54522(2) 0.21930(2) 0.01541(4) Uani 1 1 d . .
O1 O 0.82195(18) 0.41188(15) 0.17894(9) 0.0208(5) Uani 1 1 d . .
N1 N 0.7622(2) 0.40955(17) 0.28362(10) 0.0156(5) Uani 1 1 d . .
N2 N 0.6849(2) 0.49725(18) 0.40867(11) 0.0196(5) Uani 1 1 d . .
C1 C 0.8630(3) 0.3954(2) 0.13024(14) 0.0261(7) Uani 1 1 d . .
H1A H 0.8588 0.4365 0.1001 0.031 Uiso 1 1 calc R U
C2 C 0.9097(3) 0.3131(2) 0.13147(14) 0.0286(8) Uani 1 1 d . .
H2A H 0.9443 0.2861 0.1030 0.034 Uiso 1 1 calc R U
C3 C 0.8979(3) 0.2734(2) 0.18349(14) 0.0255(7) Uani 1 1 d . .
H3A H 0.9229 0.2151 0.1964 0.031 Uiso 1 1 calc R U
C4 C 0.8441(3) 0.3350(2) 0.21095(13) 0.0193(6) Uani 1 1 d . .
C5 C 0.8067(2) 0.3334(2) 0.26516(13) 0.0174(6) Uani 1 1 d . .
C6 C 0.8192(3) 0.2530(2) 0.29550(14) 0.0230(7) Uani 1 1 d . .
H6A H 0.8501 0.2008 0.2808 0.028 Uiso 1 1 calc R U
C7 C 0.7859(3) 0.2509(2) 0.34741(15) 0.0265(7) Uani 1 1 d . .
H7A H 0.7923 0.1967 0.3686 0.032 Uiso 1 1 calc R U
C8 C 0.7433(3) 0.3283(2) 0.36790(13) 0.0226(7) Uani 1 1 d . .
H8A H 0.7211 0.3286 0.4037 0.027 Uiso 1 1 calc R U
C9 C 0.7331(2) 0.4061(2) 0.33539(13) 0.0180(6) Uani 1 1 d . .
C10 C 0.6923(3) 0.4905(2) 0.35761(13) 0.0183(6) Uani 1 1 d . .
H10A H 0.672(3) 0.532(2) 0.3360(15) 0.022 Uiso 1 1 d . U
C11 C 0.6466(3) 0.5792(2) 0.43066(13) 0.0189(6) Uani 1 1 d . .
C12 C 0.5324(3) 0.6034(2) 0.42066(13) 0.0202(6) Uani 1 1 d . .
C13 C 0.5007(3) 0.6817(2) 0.44614(14) 0.0258(7) Uani 1 1 d . .
H13A H 0.4240 0.6996 0.4401 0.031 Uiso 1 1 calc R U
C14 C 0.5773(3) 0.7334(2) 0.47962(14) 0.0289(8) Uani 1 1 d . .
H14A H 0.5537 0.7874 0.4956 0.035 Uiso 1 1 calc R U
C15 C 0.6888(3) 0.7072(2) 0.49034(14) 0.0274(7) Uani 1 1 d . .
H15A H 0.7409 0.7432 0.5140 0.033 Uiso 1 1 calc R U
C16 C 0.7256(3) 0.6291(2) 0.46697(13) 0.0226(7) Uani 1 1 d . .
C17 C 0.4463(3) 0.5430(2) 0.38628(13) 0.0220(6) Uani 1 1 d . .
H17A H 0.4783 0.5252 0.3523 0.026 Uiso 1 1 calc R U
C18 C 0.3332(3) 0.5888(3) 0.36704(16) 0.0324(8) Uani 1 1 d . .
H18A H 0.3454 0.6456 0.3481 0.049 Uiso 1 1 calc R U
H18B H 0.2957 0.6014 0.3992 0.049 Uiso 1 1 calc R U
H18C H 0.2859 0.5486 0.3414 0.049 Uiso 1 1 calc R U
C19 C 0.4304(3) 0.4560(2) 0.41841(15) 0.0289(7) Uani 1 1 d . .
H19A H 0.5030 0.4256 0.4282 0.043 Uiso 1 1 calc R U
H19B H 0.3783 0.4157 0.3953 0.043 Uiso 1 1 calc R U
H19C H 0.3996 0.4710 0.4523 0.043 Uiso 1 1 calc R U
C20 C 0.8459(3) 0.5962(3) 0.48141(14) 0.0277(8) Uani 1 1 d . .
H20A H 0.8656 0.5631 0.4484 0.033 Uiso 1 1 calc R U
C21 C 0.9309(3) 0.6727(3) 0.49472(17) 0.0429(10) Uani 1 1 d . .
H21A H 0.9209 0.7171 0.4646 0.064 Uiso 1 1 calc R U
H21B H 1.0072 0.6480 0.4988 0.064 Uiso 1 1 calc R U
H21C H 0.9191 0.7021 0.5294 0.064 Uiso 1 1 calc R U
C22 C 0.8543(3) 0.5287(3) 0.52973(16) 0.0417(10) Uani 1 1 d . .
H22A H 0.8045 0.4773 0.5191 0.063 Uiso 1 1 calc R U
H22B H 0.8320 0.5587 0.5622 0.063 Uiso 1 1 calc R U
H22C H 0.9319 0.5072 0.5387 0.063 Uiso 1 1 calc R U
C23 C 0.8596(3) 0.6642(2) 0.28734(14) 0.0218(7) Uani 1 1 d . .
C24 C 0.8432(3) 0.7071(2) 0.23503(14) 0.0208(6) Uani 1 1 d . .
C25 C 0.9060(3) 0.6586(2) 0.19943(14) 0.0214(7) Uani 1 1 d . .
C26 C 0.9627(2) 0.5869(2) 0.23078(13) 0.0197(6) Uani 1 1 d . .
C27 C 0.9334(3) 0.5903(2) 0.28494(13) 0.0215(7) Uani 1 1 d . .
C28 C 0.8164(3) 0.7005(3) 0.33770(15) 0.0335(9) Uani 1 1 d . .
H28A H 0.8515 0.7592 0.3478 0.050 Uiso 1 1 calc R U
H28B H 0.8349 0.6581 0.3686 0.050 Uiso 1 1 calc R U
H28C H 0.7347 0.7079 0.3295 0.050 Uiso 1 1 calc R U
C29 C 0.7867(3) 0.7973(2) 0.22356(17) 0.0345(9) Uani 1 1 d . .
H29A H 0.8300 0.8441 0.2458 0.052 Uiso 1 1 calc R U
H29B H 0.7107 0.7947 0.2333 0.052 Uiso 1 1 calc R U
H29C H 0.7824 0.8119 0.1841 0.052 Uiso 1 1 calc R U
C30 C 0.9133(3) 0.6838(3) 0.14038(14) 0.0304(8) Uani 1 1 d . .
H30A H 0.9557 0.7403 0.1397 0.046 Uiso 1 1 calc R U
H30B H 0.8375 0.6920 0.1200 0.046 Uiso 1 1 calc R U
H30C H 0.9516 0.6355 0.1230 0.046 Uiso 1 1 calc R U
C31 C 1.0478(3) 0.5234(2) 0.21207(17) 0.0305(8) Uani 1 1 d . .
H31A H 1.1230 0.5387 0.2311 0.046 Uiso 1 1 calc R U
H31B H 1.0460 0.5292 0.1719 0.046 Uiso 1 1 calc R U
H31C H 1.0296 0.4610 0.2210 0.046 Uiso 1 1 calc R U
C32 C 0.9853(3) 0.5314(2) 0.33270(15) 0.0305(8) Uani 1 1 d . .
H32A H 1.0556 0.5589 0.3506 0.046 Uiso 1 1 calc R U
H32B H 1.0009 0.4712 0.3188 0.046 Uiso 1 1 calc R U
H32C H 0.9331 0.5259 0.3597 0.046 Uiso 1 1 calc R U
C33 C 0.5944(3) 0.5438(2) 0.12548(12) 0.0191(6) Uani 1 1 d . .
C34 C 0.5684(2) 0.6229(2) 0.15469(13) 0.0192(6) Uani 1 1 d . .
C35 C 0.5244(2) 0.5951(2) 0.20285(13) 0.0176(6) Uani 1 1 d . .
C36 C 0.5224(2) 0.4986(2) 0.20339(13) 0.0189(6) Uani 1 1 d . .
C37 C 0.5653(3) 0.4676(2) 0.15560(13) 0.0195(6) Uani 1 1 d . .
C38 C 0.6315(3) 0.5427(2) 0.06927(13) 0.0258(7) Uani 1 1 d . .
H38A H 0.5668 0.5546 0.0407 0.039 Uiso 1 1 calc R U
H38B H 0.6632 0.4832 0.0627 0.039 Uiso 1 1 calc R U
H38C H 0.6886 0.5894 0.0677 0.039 Uiso 1 1 calc R U
C39 C 0.5687(3) 0.7180(2) 0.13212(14) 0.0259(7) Uani 1 1 d . .
H39A H 0.5011 0.7276 0.1050 0.039 Uiso 1 1 calc R U
H39B H 0.6355 0.7268 0.1141 0.039 Uiso 1 1 calc R U
H39C H 0.5699 0.7614 0.1626 0.039 Uiso 1 1 calc R U
C40 C 0.4792(3) 0.6564(2) 0.24351(14) 0.0252(7) Uani 1 1 d . .
H40A H 0.4004 0.6412 0.2450 0.038 Uiso 1 1 calc R U
H40B H 0.4844 0.7195 0.2317 0.038 Uiso 1 1 calc R U
H40C H 0.5232 0.6486 0.2804 0.038 Uiso 1 1 calc R U
C41 C 0.4692(3) 0.4400(2) 0.24250(14) 0.0249(7) Uani 1 1 d . .
H41A H 0.4023 0.4702 0.2521 0.037 Uiso 1 1 calc R U
H41B H 0.5229 0.4295 0.2762 0.037 Uiso 1 1 calc R U
H41C H 0.4476 0.3819 0.2246 0.037 Uiso 1 1 calc R U
C43 C 0.5688(3) 0.3700(2) 0.13841(15) 0.0288(7) Uani 1 1 d . .
H43A H 0.4938 0.3510 0.1210 0.043 Uiso 1 1 calc R U
H43B H 0.5930 0.3324 0.1711 0.043 Uiso 1 1 calc R U
H43C H 0.6219 0.3630 0.1119 0.043 Uiso 1 1 calc R U
C1S C 0.2223(3) 0.5153(3) 0.07339(15) 0.0292(8) Uani 1 1 d . .
C2S C 0.1164(3) 0.5448(2) 0.04953(15) 0.0283(7) Uani 1 1 d . .
H2SA H 0.0523 0.5100 0.0544 0.034 Uiso 1 1 calc R U
C3S C 0.1026(3) 0.6237(3) 0.01881(15) 0.0348(9) Uani 1 1 d . .
H3SA H 0.0293 0.6425 0.0031 0.042 Uiso 1 1 calc R U
C4S C 0.1939(4) 0.6751(3) 0.01074(15) 0.0378(9) Uani 1 1 d . .
H4SA H 0.1843 0.7293 -0.0104 0.045 Uiso 1 1 calc R U
C5S C 0.2994(3) 0.6468(3) 0.03388(15) 0.0389(10) Uani 1 1 d . .
H5SA H 0.3631 0.6817 0.0284 0.047 Uiso 1 1 calc R U
C6S C 0.3142(3) 0.5683(3) 0.06497(16) 0.0359(9) Uani 1 1 d . .
H6SA H 0.3878 0.5503 0.0808 0.043 Uiso 1 1 calc R U
C7S C 0.2373(4) 0.4299(3) 0.10686(19) 0.0467(11) Uani 1 1 d . .
H7SA H 0.1668 0.4148 0.1202 0.070 Uiso 1 1 calc R U
H7SB H 0.2967 0.4386 0.1386 0.070 Uiso 1 1 calc R U
H7SC H 0.2583 0.3805 0.0837 0.070 Uiso 1 1 calc R U

loop_
_atom_site_aniso_label
_atom_site_aniso_U_11
_atom_site_aniso_U_22
_atom_site_aniso_U_33
_atom_site_aniso_U_23
_atom_site_aniso_U_13
_atom_site_aniso_U_12
Yb1 0.01683(7) 0.01286(7) 0.01657(7) 0.00031(6) 0.00263(4) 0.00021(5)
O1 0.0246(11) 0.0196(11) 0.0193(11) -0.0004(9) 0.0073(9) 0.0039(9)
N1 0.0142(11) 0.0161(12) 0.0162(12) -0.0016(10) 0.0016(9) -0.0021(10)
N2 0.0216(13) 0.0182(14) 0.0195(13) 0.0000(11) 0.0044(10) 0.0008(10)
C1 0.0303(18) 0.0302(19) 0.0193(16) 0.0034(14) 0.0085(13) 0.0063(14)
C2 0.0320(18) 0.0323(19) 0.0226(17) -0.0056(15) 0.0078(14) 0.0079(15)
C3 0.0265(17) 0.0243(17) 0.0258(17) -0.0021(14) 0.0046(14) 0.0096(14)
C4 0.0200(15) 0.0188(16) 0.0187(15) 0.0001(12) 0.0015(12) 0.0016(12)
C5 0.0160(14) 0.0138(14) 0.0221(15) -0.0024(12) 0.0014(12) -0.0003(11)
C6 0.0259(17) 0.0171(16) 0.0263(17) -0.0003(13) 0.0050(13) 0.0035(13)
C7 0.0310(18) 0.0188(16) 0.0305(18) 0.0082(14) 0.0074(14) 0.0023(14)
C8 0.0269(17) 0.0209(16) 0.0209(16) 0.0032(13) 0.0062(13) 0.0013(13)
C9 0.0176(14) 0.0174(15) 0.0187(15) -0.0014(12) 0.0014(12) -0.0003(12)
C10 0.0191(15) 0.0141(14) 0.0208(16) 0.0018(12) 0.0006(12) 0.0001(12)
C11 0.0253(16) 0.0152(14) 0.0175(15) 0.0010(12) 0.0069(12) -0.0004(12)
C12 0.0249(16) 0.0178(15) 0.0188(15) 0.0027(12) 0.0065(12) 0.0003(12)
C13 0.0319(18) 0.0222(17) 0.0257(17) 0.0034(14) 0.0117(14) 0.0065(14)
C14 0.045(2) 0.0166(16) 0.0262(18) -0.0016(14) 0.0105(15) 0.0057(15)
C15 0.040(2) 0.0224(17) 0.0206(16) -0.0042(13) 0.0075(14) -0.0084(15)
C16 0.0277(16) 0.0247(17) 0.0167(15) -0.0008(13) 0.0077(12) -0.0032(14)
C17 0.0244(15) 0.0234(16) 0.0193(15) 0.0010(13) 0.0063(12) 0.0013(13)
C18 0.0281(18) 0.038(2) 0.032(2) 0.0037(17) 0.0048(15) 0.0029(16)
C19 0.0293(17) 0.0230(17) 0.0346(19) 0.0012(15) 0.0057(14) -0.0035(15)
C20 0.0248(17) 0.039(2) 0.0204(17) -0.0040(15) 0.0060(13) -0.0074(15)
C21 0.032(2) 0.058(3) 0.040(2) -0.021(2) 0.0096(17) -0.0151(19)
C22 0.031(2) 0.064(3) 0.030(2) 0.0125(19) 0.0048(16) 0.0115(19)
C23 0.0206(15) 0.0195(16) 0.0255(17) -0.0051(13) 0.0036(13) -0.0085(12)
C24 0.0198(15) 0.0143(15) 0.0273(17) -0.0019(12) 0.0001(12) -0.0034(12)
C25 0.0215(15) 0.0183(16) 0.0249(16) 0.0025(12) 0.0052(13) -0.0013(12)
C26 0.0163(14) 0.0168(15) 0.0261(17) -0.0023(13) 0.0034(12) -0.0022(12)
C27 0.0205(15) 0.0225(17) 0.0208(16) 0.0041(13) 0.0006(12) -0.0082(13)
C28 0.0324(19) 0.037(2) 0.032(2) -0.0139(16) 0.0089(16) -0.0069(16)
C29 0.0334(19) 0.0169(17) 0.051(2) -0.0017(16) -0.0015(17) -0.0011(15)
C30 0.0303(18) 0.033(2) 0.0284(19) 0.0079(15) 0.0066(15) -0.0060(15)
C31 0.0211(17) 0.0246(18) 0.046(2) -0.0002(15) 0.0054(15) 0.0029(13)
C32 0.0252(17) 0.036(2) 0.0276(18) 0.0070(15) -0.0039(14) -0.0077(15)
C33 0.0226(15) 0.0182(15) 0.0162(14) -0.0028(13) 0.0015(11) 0.0014(13)
C34 0.0183(14) 0.0177(16) 0.0207(15) 0.0001(12) 0.0003(12) 0.0017(12)
C35 0.0165(14) 0.0173(15) 0.0187(15) -0.0039(12) 0.0015(11) 0.0033(11)
C36 0.0157(14) 0.0172(16) 0.0234(16) -0.0008(13) 0.0011(12) -0.0022(12)
C37 0.0173(14) 0.0153(16) 0.0244(16) -0.0046(12) -0.0022(12) 0.0005(11)
C38 0.0294(17) 0.0302(18) 0.0173(15) -0.0019(14) 0.0017(13) 0.0021(15)
C39 0.0297(18) 0.0217(17) 0.0253(17) 0.0050(14) 0.0009(14) 0.0017(14)
C40 0.0275(17) 0.0225(18) 0.0262(17) -0.0017(13) 0.0060(14) 0.0054(13)
C41 0.0221(16) 0.0276(19) 0.0243(17) 0.0032(14) 0.0011(13) -0.0066(13)
C43 0.0301(18) 0.0193(17) 0.0356(19) -0.0077(15) 0.0006(15) -0.0009(14)
C1S 0.0305(18) 0.0286(18) 0.0277(18) -0.0064(15) 0.0019(15) 0.0061(15)
C2S 0.0250(16) 0.0278(18) 0.0314(18) -0.0055(16) 0.0015(14) -0.0039(15)
C3S 0.0326(19) 0.035(2) 0.033(2) -0.0032(17) -0.0066(15) 0.0026(16)
C4S 0.056(3) 0.034(2) 0.0224(19) -0.0035(16) 0.0020(17) -0.0054(19)
C5S 0.039(2) 0.051(3) 0.029(2) -0.0134(18) 0.0141(17) -0.0184(19)
C6S 0.0232(17) 0.049(3) 0.035(2) -0.0168(18) 0.0025(15) 0.0036(16)
C7S 0.053(3) 0.036(2) 0.048(3) 0.0049(19) -0.002(2) 0.013(2)

loop_
_atom_type_symbol
_atom_type_description
_atom_type_scat_dispersion_real
_atom_type_scat_dispersion_imag
_atom_type_scat_source
C C 0.0033 0.0016 'International Tables Vol C Tables 4.2.6.8 and 6.1.1.4'
H H 0.0000 0.0000 'International Tables Vol C Tables 4.2.6.8 and 6.1.1.4'
N N 0.0061 0.0033 'International Tables Vol C Tables 4.2.6.8 and 6.1.1.4'
O O 0.0106 0.0060 'International Tables Vol C Tables 4.2.6.8 and 6.1.1.4'
Yb Yb -0.3850 5.5486 'International Tables Vol C Tables 4.2.6.8 and 6.1.1.4'

loop_
_geom_angle_atom_site_label_1
_geom_angle_atom_site_label_2
_geom_angle_atom_site_label_3
_geom_angle
O1 Yb1 N1 66.84(8)
O1 Yb1 C34 115.21(8)
N1 Yb1 C34 134.47(9)
O1 Yb1 C33 84.34(8)
N1 Yb1 C33 120.98(9)
C34 Yb1 C33 30.98(9)
O1 Yb1 C23 124.58(9)
N1 Yb1 C23 98.14(9)
C34 Yb1 C23 112.23(10)
C33 Yb1 C23 139.29(10)
O1 Yb1 C35 126.28(8)
N1 Yb1 C35 108.26(9)
C34 Yb1 C35 30.73(9)
C33 Yb1 C35 51.00(9)
C23 Yb1 C35 109.14(10)
O1 Yb1 C24 124.69(9)
N1 Yb1 C24 127.90(9)
C34 Yb1 C24 90.03(9)
C33 Yb1 C24 111.00(10)
C23 Yb1 C24 30.50(10)
C35 Yb1 C24 100.96(9)
O1 Yb1 C37 75.62(8)
N1 Yb1 C37 90.95(9)
C34 Yb1 C37 50.68(9)
C33 Yb1 C37 30.62(9)
C23 Yb1 C37 159.77(10)
C35 Yb1 C37 50.67(9)
C24 Yb1 C37 139.90(9)
O1 Yb1 C27 94.63(9)
N1 Yb1 C27 80.26(9)
C34 Yb1 C27 140.16(10)
C33 Yb1 C27 155.51(10)
C23 Yb1 C27 30.55(10)
C35 Yb1 C27 138.66(10)
C24 Yb1 C27 50.37(9)
C37 Yb1 C27 168.94(10)
O1 Yb1 C25 94.62(9)
N1 Yb1 C25 126.55(9)
C34 Yb1 C25 98.98(9)
C33 Yb1 C25 105.15(10)
C23 Yb1 C25 50.63(10)
C35 Yb1 C25 121.88(10)
C24 Yb1 C25 30.74(9)
C37 Yb1 C25 134.31(10)
C27 Yb1 C25 50.46(10)
O1 Yb1 C36 99.98(8)
N1 Yb1 C36 83.76(9)
C34 Yb1 C36 50.71(9)
C33 Yb1 C36 50.77(10)
C23 Yb1 C36 132.46(10)
C35 Yb1 C36 30.71(9)
C24 Yb1 C36 131.53(9)
C37 Yb1 C36 30.58(9)
C27 Yb1 C36 152.05(10)
C25 Yb1 C36 149.65(9)
O1 Yb1 C26 77.45(8)
N1 Yb1 C26 96.37(9)
C34 Yb1 C26 129.07(10)
C33 Yb1 C26 127.20(10)
C23 Yb1 C26 50.41(10)
C35 Yb1 C26 150.81(9)
C24 Yb1 C26 50.38(9)
C37 Yb1 C26 146.56(10)
C27 Yb1 C26 30.45(9)
C25 Yb1 C26 30.47(9)
C36 Yb1 C26 177.10(9)
C1 O1 C4 106.2(2)
C1 O1 Yb1 134.4(2)
C4 O1 Yb1 119.04(18)
C5 N1 C9 116.6(3)
C5 N1 Yb1 117.36(19)
C9 N1 Yb1 126.1(2)
C10 N2 C11 120.7(3)
C2 C1 O1 110.2(3)
C2 C1 H1A 124.9
O1 C1 H1A 124.9
C1 C2 C3 107.3(3)
C1 C2 H2A 126.4
C3 C2 H2A 126.4
C4 C3 C2 106.5(3)
C4 C3 H3A 126.8
C2 C3 H3A 126.8
C3 C4 O1 109.9(3)
C3 C4 C5 132.4(3)
O1 C4 C5 117.8(3)
N1 C5 C6 123.3(3)
N1 C5 C4 118.7(3)
C6 C5 C4 118.1(3)
C7 C6 C5 118.8(3)
C7 C6 H6A 120.6
C5 C6 H6A 120.6
C8 C7 C6 119.2(3)
C8 C7 H7A 120.4
C6 C7 H7A 120.4
C7 C8 C9 119.0(3)
C7 C8 H8A 120.5
C9 C8 H8A 120.5
N1 C9 C8 123.2(3)
N1 C9 C10 117.1(3)
C8 C9 C10 119.7(3)
N2 C10 C9 120.3(3)
N2 C10 H10A 121(3)
C9 C10 H10A 119(3)
C12 C11 C16 121.8(3)
C12 C11 N2 120.9(3)
C16 C11 N2 117.0(3)
C13 C12 C11 117.4(3)
C13 C12 C17 121.6(3)
C11 C12 C17 121.0(3)
C14 C13 C12 121.6(3)
C14 C13 H13A 119.2
C12 C13 H13A 119.2
C13 C14 C15 120.3(3)
C13 C14 H14A 119.9
C15 C14 H14A 119.9
C14 C15 C16 121.0(3)
C14 C15 H15A 119.5
C16 C15 H15A 119.5
C15 C16 C11 117.8(3)
C15 C16 C20 121.5(3)
C11 C16 C20 120.6(3)
C12 C17 C18 114.3(3)
C12 C17 C19 109.7(3)
C18 C17 C19 110.7(3)
C12 C17 H17A 107.3
C18 C17 H17A 107.3
C19 C17 H17A 107.3
C17 C18 H18A 109.5
C17 C18 H18B 109.5
H18A C18 H18B 109.5
C17 C18 H18C 109.5
H18A C18 H18C 109.5
H18B C18 H18C 109.5
C17 C19 H19A 109.5
C17 C19 H19B 109.5
H19A C19 H19B 109.5
C17 C19 H19C 109.5
H19A C19 H19C 109.5
H19B C19 H19C 109.5
C16 C20 C21 113.5(3)
C16 C20 C22 109.7(3)
C21 C20 C22 110.6(3)
C16 C20 H20A 107.6
C21 C20 H20A 107.6
C22 C20 H20A 107.6
C20 C21 H21A 109.5
C20 C21 H21B 109.5
H21A C21 H21B 109.5
C20 C21 H21C 109.5
H21A C21 H21C 109.5
H21B C21 H21C 109.5
C20 C22 H22A 109.5
C20 C22 H22B 109.5
H22A C22 H22B 109.5
C20 C22 H22C 109.5
H22A C22 H22C 109.5
H22B C22 H22C 109.5
C24 C23 C27 108.2(3)
C24 C23 C28 124.1(3)
C27 C23 C28 127.3(3)
C24 C23 Yb1 75.22(18)
C27 C23 Yb1 75.29(18)
C28 C23 Yb1 121.6(2)
C23 C24 C25 108.0(3)
C23 C24 C29 124.3(3)
C25 C24 C29 126.8(3)
C23 C24 Yb1 74.28(17)
C25 C24 Yb1 74.84(17)
C29 C24 Yb1 125.3(2)
C26 C25 C24 107.6(3)
C26 C25 C30 127.5(3)
C24 C25 C30 124.8(3)
C26 C25 Yb1 75.33(17)
C24 C25 Yb1 74.42(17)
C30 C25 Yb1 118.5(2)
C27 C26 C25 108.0(3)
C27 C26 C31 125.3(3)
C25 C26 C31 126.5(3)
C27 C26 Yb1 74.11(17)
C25 C26 Yb1 74.20(17)
C31 C26 Yb1 122.0(2)
C23 C27 C26 108.1(3)
C23 C27 C32 127.0(3)
C26 C27 C32 124.4(3)
C23 C27 Yb1 74.15(17)
C26 C27 Yb1 75.45(18)
C32 C27 Yb1 122.3(2)
C23 C28 H28A 109.5
C23 C28 H28B 109.5
H28A C28 H28B 109.5
C23 C28 H28C 109.5
H28A C28 H28C 109.5
H28B C28 H28C 109.5
C24 C29 H29A 109.5
C24 C29 H29B 109.5
H29A C29 H29B 109.5
C24 C29 H29C 109.5
H29A C29 H29C 109.5
H29B C29 H29C 109.5
C25 C30 H30A 109.5
C25 C30 H30B 109.5
H30A C30 H30B 109.5
C25 C30 H30C 109.5
H30A C30 H30C 109.5
H30B C30 H30C 109.5
C26 C31 H31A 109.5
C26 C31 H31B 109.5
H31A C31 H31B 109.5
C26 C31 H31C 109.5
H31A C31 H31C 109.5
H31B C31 H31C 109.5
C27 C32 H32A 109.5
C27 C32 H32B 109.5
H32A C32 H32B 109.5
C27 C32 H32C 109.5
H32A C32 H32C 109.5
H32B C32 H32C 109.5
C37 C33 C34 107.6(3)
C37 C33 C38 126.5(3)
C34 C33 C38 125.5(3)
C37 C33 Yb1 75.27(17)
C34 C33 Yb1 74.49(17)
C38 C33 Yb1 122.1(2)
C35 C34 C33 108.2(3)
C35 C34 C39 126.4(3)
C33 C34 C39 124.6(3)
C35 C34 Yb1 75.06(17)
C33 C34 Yb1 74.54(17)
C39 C34 Yb1 124.8(2)
C34 C35 C36 107.8(3)
C34 C35 C40 126.0(3)
C36 C35 C40 126.0(3)
C34 C35 Yb1 74.21(17)
C36 C35 Yb1 75.04(17)
C40 C35 Yb1 120.4(2)
C37 C36 C35 107.9(3)
C37 C36 C41 125.2(3)
C35 C36 C41 126.3(3)
C37 C36 Yb1 74.49(17)
C35 C36 Yb1 74.24(17)
C41 C36 Yb1 123.8(2)
C33 C37 C36 108.5(3)
C33 C37 C43 126.7(3)
C36 C37 C43 124.6(3)
C33 C37 Yb1 74.11(17)
C36 C37 Yb1 74.93(17)
C43 C37 Yb1 121.2(2)
C33 C38 H38A 109.5
C33 C38 H38B 109.5
H38A C38 H38B 109.5
C33 C38 H38C 109.5
H38A C38 H38C 109.5
H38B C38 H38C 109.5
C34 C39 H39A 109.5
C34 C39 H39B 109.5
H39A C39 H39B 109.5
C34 C39 H39C 109.5
H39A C39 H39C 109.5
H39B C39 H39C 109.5
C35 C40 H40A 109.5
C35 C40 H40B 109.5
H40A C40 H40B 109.5
C35 C40 H40C 109.5
H40A C40 H40C 109.5
H40B C40 H40C 109.5
C36 C41 H41A 109.5
C36 C41 H41B 109.5
H41A C41 H41B 109.5
C36 C41 H41C 109.5
H41A C41 H41C 109.5
H41B C41 H41C 109.5
C37 C43 H43A 109.5
C37 C43 H43B 109.5
H43A C43 H43B 109.5
C37 C43 H43C 109.5
H43A C43 H43C 109.5
H43B C43 H43C 109.5
C2S C1S C6S 117.4(4)
C2S C1S C7S 121.3(4)
C6S C1S C7S 121.3(3)
C3S C2S C1S 121.3(3)
C3S C2S H2SA 119.4
C1S C2S H2SA 119.4
C4S C3S C2S 120.7(4)
C4S C3S H3SA 119.7
C2S C3S H3SA 119.7
C3S C4S C5S 118.8(4)
C3S C4S H4SA 120.6
C5S C4S H4SA 120.6
C4S C5S C6S 121.1(4)
C4S C5S H5SA 119.5
C6S C5S H5SA 119.5
C5S C6S C1S 120.8(4)
C5S C6S H6SA 119.6
C1S C6S H6SA 119.6
C1S C7S H7SA 109.5
C1S C7S H7SB 109.5
H7SA C7S H7SB 109.5
C1S C7S H7SC 109.5
H7SA C7S H7SC 109.5
H7SB C7S H7SC 109.5

loop_
_geom_bond_atom_site_label_1
_geom_bond_atom_site_label_2
_geom_bond_distance
Yb1 O1 2.466(2)
Yb1 N1 2.535(3)
Yb1 C34 2.674(3)
Yb1 C33 2.675(3)
Yb1 C23 2.677(3)
Yb1 C35 2.685(3)
Yb1 C24 2.689(3)
Yb1 C37 2.690(3)
Yb1 C27 2.692(3)
Yb1 C25 2.695(3)
Yb1 C36 2.695(3)
Yb1 C26 2.709(3)
O1 C1 1.375(4)
O1 C4 1.382(4)
N1 C5 1.352(4)
N1 C9 1.361(4)
N2 C10 1.266(4)
N2 C11 1.429(4)
C1 C2 1.339(5)
C1 H1A 0.9500
C2 C3 1.424(5)
C2 H2A 0.9500
C3 C4 1.352(4)
C3 H3A 0.9500
C4 C5 1.459(4)
C5 C6 1.395(4)
C6 C7 1.385(5)
C6 H6A 0.9500
C7 C8 1.378(5)
C7 H7A 0.9500
C8 C9 1.391(4)
C8 H8A 0.9500
C9 C10 1.473(4)
C10 H10A 0.83(4)
C11 C12 1.406(4)
C11 C16 1.408(4)
C12 C13 1.393(4)
C12 C17 1.520(4)
C13 C14 1.370(5)
C13 H13A 0.9500
C14 C15 1.384(5)
C14 H14A 0.9500
C15 C16 1.389(5)
C15 H15A 0.9500
C16 C20 1.518(5)
C17 C18 1.531(5)
C17 C19 1.533(4)
C17 H17A 1.0000
C18 H18A 0.9800
C18 H18B 0.9800
C18 H18C 0.9800
C19 H19A 0.9800
C19 H19B 0.9800
C19 H19C 0.9800
C20 C21 1.526(5)
C20 C22 1.536(5)
C20 H20A 1.0000
C21 H21A 0.9800
C21 H21B 0.9800
C21 H21C 0.9800
C22 H22A 0.9800
C22 H22B 0.9800
C22 H22C 0.9800
C23 C24 1.412(4)
C23 C27 1.415(5)
C23 C28 1.503(5)
C24 C25 1.427(4)
C24 C29 1.504(5)
C25 C26 1.420(4)
C25 C30 1.503(4)
C26 C27 1.418(4)
C26 C31 1.510(4)
C27 C32 1.512(5)
C28 H28A 0.9800
C28 H28B 0.9800
C28 H28C 0.9800
C29 H29A 0.9800
C29 H29B 0.9800
C29 H29C 0.9800
C30 H30A 0.9800
C30 H30B 0.9800
C30 H30C 0.9800
C31 H31A 0.9800
C31 H31B 0.9800
C31 H31C 0.9800
C32 H32A 0.9800
C32 H32B 0.9800
C32 H32C 0.9800
C33 C37 1.417(4)
C33 C34 1.428(4)
C33 C38 1.504(4)
C34 C35 1.420(4)
C34 C39 1.510(4)
C35 C36 1.425(4)
C35 C40 1.505(4)
C36 C37 1.420(4)
C36 C41 1.502(4)
C37 C43 1.504(4)
C38 H38A 0.9800
C38 H38B 0.9800
C38 H38C 0.9800
C39 H39A 0.9800
C39 H39B 0.9800
C39 H39C 0.9800
C40 H40A 0.9800
C40 H40B 0.9800
C40 H40C 0.9800
C41 H41A 0.9800
C41 H41B 0.9800
C41 H41C 0.9800
C43 H43A 0.9800
C43 H43B 0.9800
C43 H43C 0.9800
C1S C2S 1.390(5)
C1S C6S 1.396(5)
C1S C7S 1.499(5)
C2S C3S 1.382(5)
C2S H2SA 0.9500
C3S C4S 1.375(5)
C3S H3SA 0.9500
C4S C5S 1.376(6)
C4S H4SA 0.9500
C5S C6S 1.382(6)
C5S H5SA 0.9500
C6S H6SA 0.9500
C7S H7SA 0.9800
C7S H7SB 0.9800
C7S H7SC 0.9800
